data_4515493
loop_
_publ_author_name
'Zhang, Guoqi'
'Wu, Jing'
'Zeng, Haisu'
'Neary, Michelle C.'
'Devany, Matthew'
'Zheng, Shengping'
'Dub, Pavel A.'

_publ_section_title
;
 Dearomatization and Functionalization of Terpyridine Ligands Leading to
 Unprecedented Zwitterionic Meisenheimer Aluminum Complexes and Their Use
 in Catalytic Hydroboration
;
_journal_issue 2
_journal_name_full 'ACS Catalysis'
_journal_page_first 874
_journal_paper_doi 10.1021/acscatal.8b04096
_journal_volume 9
_journal_year 2018
_chemical_formula_moiety 'C29 H33 Al N3'
_chemical_formula_sum 'C29 H33 Al N3'
_chemical_formula_weight 450.56
_space_group_crystal_system monoclinic
_space_group_IT_number 14
_space_group_name_Hall '-P 2yn'
_space_group_name_H-M_alt 'P 1 21/n 1'
_atom_sites_solution_hydrogens geom
_audit_creation_method SHELXL-2014/7
_cell_angle_alpha 90
_cell_angle_beta 94.131(3)
_cell_angle_gamma 90
_cell_formula_units_Z 4
_cell_length_a 9.6204(4)
_cell_length_b 24.1661(10)
_cell_length_c 10.8834(5)
_cell_measurement_reflns_used 9882
_cell_measurement_temperature 130(2)
_cell_measurement_theta_max 26.40
_cell_measurement_theta_min 2.28
_cell_volume 2523.68(19)
_computing_cell_refinement 'Bruker SAINT'
_computing_data_collection 'Bruker APEX2'
_computing_data_reduction 'Bruker SAINT'
_computing_molecular_graphics 'Bruker SHELXTL'
_computing_publication_material 'Bruker SHELXTL'
_computing_structure_refinement 'SHELXL-2014/7 (Sheldrick, 2014)'
_computing_structure_solution 'SHELXS-97 (Sheldrick 2008)'
_diffrn_ambient_temperature 130(2)
_diffrn_measured_fraction_theta_full 1.000
_diffrn_measured_fraction_theta_max 1.000
_diffrn_measurement_device_type 'Bruker APEX-II CCD'
_diffrn_measurement_method '\f and \w scans'
_diffrn_radiation_type MoK\a
_diffrn_radiation_wavelength 0.71073
_diffrn_reflns_av_R_equivalents 0.1172
_diffrn_reflns_av_unetI/netI 0.0484
_diffrn_reflns_Laue_measured_fraction_full 1.000
_diffrn_reflns_Laue_measured_fraction_max 1.000
_diffrn_reflns_limit_h_max 11
_diffrn_reflns_limit_h_min -9
_diffrn_reflns_limit_k_max 29
_diffrn_reflns_limit_k_min -29
_diffrn_reflns_limit_l_max 13
_diffrn_reflns_limit_l_min -13
_diffrn_reflns_number 68752
_diffrn_reflns_point_group_measured_fraction_full 1.000
_diffrn_reflns_point_group_measured_fraction_max 1.000
_diffrn_reflns_theta_full 25.000
_diffrn_reflns_theta_max 25.349
_diffrn_reflns_theta_min 2.057
_exptl_absorpt_coefficient_mu 0.102
_exptl_absorpt_correction_T_max 0.7461
_exptl_absorpt_correction_T_min 0.6935
_exptl_absorpt_correction_type empirical
_exptl_absorpt_process_details sadabs
_exptl_crystal_colour green
_exptl_crystal_density_diffrn 1.186
_exptl_crystal_description block
_exptl_crystal_F_000 964
_exptl_crystal_size_max 0.480
_exptl_crystal_size_mid 0.230
_exptl_crystal_size_min 0.070
_refine_diff_density_max 0.260
_refine_diff_density_min -0.225
_refine_diff_density_rms 0.047
_refine_ls_extinction_method none
_refine_ls_goodness_of_fit_ref 1.032
_refine_ls_hydrogen_treatment constr
_refine_ls_matrix_type full
_refine_ls_number_parameters 302
_refine_ls_number_reflns 4619
_refine_ls_number_restraints 0
_refine_ls_restrained_S_all 1.032
_refine_ls_R_factor_all 0.0868
_refine_ls_R_factor_gt 0.0477
_refine_ls_shift/su_max 0.000
_refine_ls_shift/su_mean 0.000
_refine_ls_structure_factor_coef Fsqd
_refine_ls_weighting_details 'w=1/[\s^2^(Fo^2^)+(0.0407P)^2^+1.6700P] where P=(Fo^2^+2Fc^2^)/3'
_refine_ls_weighting_scheme calc
_refine_ls_wR_factor_gt 0.0998
_refine_ls_wR_factor_ref 0.1167
_reflns_Friedel_coverage 0.000
_reflns_number_gt 3210
_reflns_number_total 4619
_reflns_threshold_expression 'I > 2\s(I)'
_cod_data_source_file cs8b04096_si_002.cif
_cod_data_source_block gz1182
_cod_original_sg_symbol_H-M 'P 21/n'
_cod_database_code 4515493
_shelx_shelxl_version_number 2014/7
_shelx_space_group_comment
; 
The symmetry employed for this shelxl refinement is uniquely defined 
by the following loop, which should always be used as a source of 
symmetry information in preference to the above space-group names. 
They are only intended as comments. 
;
_shelx_estimated_absorpt_t_min 0.953
_shelx_estimated_absorpt_t_max 0.993

loop_
_space_group_symop_operation_xyz
'x, y, z'
'-x+1/2, y+1/2, -z+1/2'
'-x, -y, -z'
'x-1/2, -y-1/2, z-1/2'

loop_
_atom_site_label
_atom_site_type_symbol
_atom_site_fract_x
_atom_site_fract_y
_atom_site_fract_z
_atom_site_U_iso_or_equiv
_atom_site_adp_type
_atom_site_occupancy
_atom_site_site_symmetry_order
_atom_site_calc_flag
_atom_site_refinement_flags_posn
_atom_site_refinement_flags_adp
Al1 Al 0.51862(7) 0.13718(3) 0.24768(6) 0.02348(18) Uani 1 1 d . .
N1 N 0.31334(18) 0.14613(7) 0.16634(17) 0.0248(4) Uani 1 1 d . .
N2 N 0.49990(18) 0.21662(7) 0.22633(16) 0.0221(4) Uani 1 1 d . .
N3 N 0.71790(18) 0.16662(7) 0.30874(17) 0.0240(4) Uani 1 1 d . .
C11 C 0.5825(2) 0.08176(9) 0.1281(2) 0.0308(6) Uani 1 1 d . .
H11A H 0.6158 0.0491 0.1765 0.037 Uiso 1 1 calc R U
H11B H 0.4990 0.0698 0.0764 0.037 Uiso 1 1 calc R U
C12 C 0.6946(2) 0.09570(9) 0.0407(2) 0.0296(6) Uani 1 1 d . .
H12A H 0.7810 0.1058 0.0926 0.036 Uiso 1 1 calc R U
C13 C 0.6542(3) 0.14549(11) -0.0389(3) 0.0516(8) Uani 1 1 d . .
H13A H 0.7258 0.1521 -0.0968 0.077 Uiso 1 1 calc R U
H13B H 0.6459 0.1781 0.0135 0.077 Uiso 1 1 calc R U
H13C H 0.5646 0.1384 -0.0849 0.077 Uiso 1 1 calc R U
C14 C 0.7309(3) 0.04670(11) -0.0398(2) 0.0413(7) Uani 1 1 d . .
H14A H 0.8071 0.0571 -0.0903 0.062 Uiso 1 1 calc R U
H14B H 0.6489 0.0363 -0.0936 0.062 Uiso 1 1 calc R U
H14C H 0.7600 0.0152 0.0127 0.062 Uiso 1 1 calc R U
C21 C 0.4697(3) 0.10233(9) 0.4050(2) 0.0309(6) Uani 1 1 d . .
H21A H 0.3788 0.0836 0.3880 0.037 Uiso 1 1 calc R U
H21B H 0.5394 0.0729 0.4248 0.037 Uiso 1 1 calc R U
C22 C 0.4592(2) 0.13670(10) 0.5221(2) 0.0310(6) Uani 1 1 d . .
H22A H 0.5513 0.1552 0.5406 0.037 Uiso 1 1 calc R U
C23 C 0.4306(3) 0.10102(12) 0.6338(2) 0.0503(8) Uani 1 1 d . .
H23A H 0.4299 0.1245 0.7072 0.075 Uiso 1 1 calc R U
H23B H 0.5037 0.0729 0.6465 0.075 Uiso 1 1 calc R U
H23C H 0.3399 0.0828 0.6193 0.075 Uiso 1 1 calc R U
C24 C 0.3491(3) 0.18210(11) 0.5046(2) 0.0401(7) Uani 1 1 d . .
H24A H 0.3476 0.2039 0.5804 0.060 Uiso 1 1 calc R U
H24B H 0.2574 0.1653 0.4857 0.060 Uiso 1 1 calc R U
H24C H 0.3716 0.2063 0.4366 0.060 Uiso 1 1 calc R U
C31 C 0.2256(2) 0.10442(9) 0.1332(2) 0.0306(6) Uani 1 1 d . .
H31A H 0.2563 0.0675 0.1474 0.037 Uiso 1 1 calc R U
C32 C 0.0940(3) 0.11300(10) 0.0798(2) 0.0346(6) Uani 1 1 d . .
H32A H 0.0349 0.0826 0.0572 0.041 Uiso 1 1 calc R U
C33 C 0.0491(3) 0.16693(10) 0.0594(2) 0.0355(6) Uani 1 1 d . .
H33A H -0.0417 0.1740 0.0227 0.043 Uiso 1 1 calc R U
C34 C 0.1370(2) 0.21011(10) 0.0928(2) 0.0301(6) Uani 1 1 d . .
H34A H 0.1074 0.2473 0.0794 0.036 Uiso 1 1 calc R U
C35 C 0.2698(2) 0.19888(9) 0.1462(2) 0.0231(5) Uani 1 1 d . .
C41 C 0.3754(2) 0.24001(9) 0.1828(2) 0.0217(5) Uani 1 1 d . .
C42 C 0.3570(2) 0.29664(9) 0.1753(2) 0.0249(5) Uani 1 1 d . .
H42A H 0.2688 0.3112 0.1469 0.030 Uiso 1 1 calc R U
C43 C 0.4682(2) 0.33350(9) 0.2096(2) 0.0236(5) Uani 1 1 d . .
C44 C 0.5947(2) 0.30874(9) 0.2526(2) 0.0239(5) Uani 1 1 d . .
H44A H 0.6725 0.3315 0.2765 0.029 Uiso 1 1 calc R U
C45 C 0.6083(2) 0.25184(8) 0.2609(2) 0.0214(5) Uani 1 1 d . .
C51 C 0.8278(2) 0.13563(9) 0.3493(2) 0.0283(5) Uani 1 1 d . .
H51A H 0.8170 0.0966 0.3514 0.034 Uiso 1 1 calc R U
C52 C 0.9546(2) 0.15770(10) 0.3876(2) 0.0327(6) Uani 1 1 d . .
H52A H 1.0299 0.1344 0.4154 0.039 Uiso 1 1 calc R U
C53 C 0.9717(2) 0.21491(10) 0.3851(2) 0.0316(6) Uani 1 1 d . .
H53A H 1.0588 0.2311 0.4112 0.038 Uiso 1 1 calc R U
C54 C 0.8606(2) 0.24755(9) 0.3445(2) 0.0270(5) Uani 1 1 d . .
H54A H 0.8702 0.2867 0.3425 0.032 Uiso 1 1 calc R U
C55 C 0.7337(2) 0.22284(9) 0.3062(2) 0.0222(5) Uani 1 1 d . .
C61 C 0.4527(2) 0.39391(9) 0.1977(2) 0.0238(5) Uani 1 1 d . .
C62 C 0.5561(2) 0.43048(9) 0.2461(2) 0.0326(6) Uani 1 1 d . .
H62A H 0.6374 0.4161 0.2893 0.039 Uiso 1 1 calc R U
C63 C 0.5415(3) 0.48720(10) 0.2319(3) 0.0412(7) Uani 1 1 d . .
H63A H 0.6125 0.5112 0.2658 0.049 Uiso 1 1 calc R U
C64 C 0.4245(3) 0.50920(10) 0.1690(3) 0.0393(7) Uani 1 1 d . .
H64A H 0.4154 0.5481 0.1584 0.047 Uiso 1 1 calc R U
C65 C 0.3215(3) 0.47421(10) 0.1218(2) 0.0375(6) Uani 1 1 d . .
H65A H 0.2405 0.4890 0.0786 0.045 Uiso 1 1 calc R U
C66 C 0.3351(2) 0.41765(9) 0.1368(2) 0.0318(6) Uani 1 1 d . .
H66A H 0.2619 0.3942 0.1047 0.038 Uiso 1 1 calc R U

loop_
_atom_site_aniso_label
_atom_site_aniso_U_11
_atom_site_aniso_U_22
_atom_site_aniso_U_33
_atom_site_aniso_U_23
_atom_site_aniso_U_13
_atom_site_aniso_U_12
Al1 0.0247(4) 0.0168(3) 0.0294(4) -0.0021(3) 0.0052(3) 0.0005(3)
N1 0.0257(10) 0.0211(10) 0.0283(11) -0.0013(8) 0.0059(8) -0.0030(8)
N2 0.0203(10) 0.0186(9) 0.0276(11) -0.0006(8) 0.0036(8) -0.0005(8)
N3 0.0272(10) 0.0190(10) 0.0262(11) -0.0034(8) 0.0042(8) 0.0032(8)
C11 0.0274(12) 0.0256(12) 0.0400(15) -0.0067(11) 0.0061(11) -0.0020(10)
C12 0.0275(13) 0.0315(13) 0.0296(14) -0.0032(11) 0.0005(10) -0.0007(10)
C13 0.071(2) 0.0457(17) 0.0392(17) 0.0049(14) 0.0095(15) 0.0074(15)
C14 0.0389(15) 0.0448(16) 0.0413(16) -0.0124(13) 0.0104(12) 0.0013(12)
C21 0.0345(13) 0.0245(12) 0.0339(14) -0.0014(11) 0.0033(11) -0.0049(10)
C22 0.0232(12) 0.0363(14) 0.0333(14) -0.0016(12) 0.0003(10) -0.0023(11)
C23 0.0520(18) 0.063(2) 0.0359(17) 0.0066(14) 0.0062(14) 0.0052(15)
C24 0.0341(14) 0.0486(16) 0.0382(16) -0.0059(13) 0.0058(12) 0.0082(12)
C31 0.0318(14) 0.0229(12) 0.0376(15) -0.0036(11) 0.0058(11) -0.0054(10)
C32 0.0333(14) 0.0294(14) 0.0409(16) -0.0016(12) 0.0025(12) -0.0123(11)
C33 0.0261(13) 0.0398(15) 0.0402(15) 0.0053(12) -0.0008(11) -0.0070(11)
C34 0.0273(13) 0.0272(13) 0.0359(15) 0.0063(11) 0.0023(11) -0.0012(10)
C35 0.0242(12) 0.0231(12) 0.0226(12) 0.0010(10) 0.0063(10) -0.0009(9)
C41 0.0222(12) 0.0201(11) 0.0229(12) 0.0009(10) 0.0032(9) 0.0011(9)
C42 0.0242(12) 0.0222(12) 0.0283(13) 0.0022(10) 0.0022(10) 0.0016(9)
C43 0.0277(12) 0.0192(11) 0.0245(13) 0.0003(9) 0.0049(10) 0.0006(9)
C44 0.0243(12) 0.0206(12) 0.0268(13) -0.0017(10) 0.0025(10) -0.0033(9)
C45 0.0229(12) 0.0200(11) 0.0220(12) -0.0012(9) 0.0059(9) -0.0002(9)
C51 0.0336(13) 0.0209(12) 0.0300(13) -0.0039(10) -0.0004(10) 0.0086(10)
C52 0.0321(14) 0.0307(13) 0.0342(14) -0.0067(11) -0.0060(11) 0.0104(11)
C53 0.0264(13) 0.0327(13) 0.0347(14) -0.0087(12) -0.0039(11) 0.0011(11)
C54 0.0277(13) 0.0206(12) 0.0326(14) -0.0017(10) 0.0017(11) -0.0003(10)
C55 0.0253(12) 0.0208(12) 0.0210(12) -0.0027(9) 0.0045(9) 0.0018(9)
C61 0.0269(12) 0.0195(11) 0.0255(13) -0.0014(10) 0.0066(10) 0.0006(9)
C62 0.0306(13) 0.0229(13) 0.0443(16) 0.0010(11) 0.0025(12) -0.0008(10)
C63 0.0404(16) 0.0238(13) 0.0595(19) -0.0015(13) 0.0050(14) -0.0085(11)
C64 0.0489(17) 0.0177(12) 0.0523(18) 0.0049(12) 0.0105(14) 0.0010(12)
C65 0.0408(15) 0.0257(13) 0.0455(16) 0.0027(12) -0.0011(13) 0.0085(11)
C66 0.0337(14) 0.0212(12) 0.0401(15) -0.0021(11) -0.0002(11) 0.0005(10)

loop_
_atom_type_symbol
_atom_type_description
_atom_type_scat_dispersion_real
_atom_type_scat_dispersion_imag
_atom_type_scat_source
C C 0.0033 0.0016 'International Tables Vol C Tables 4.2.6.8 and 6.1.1.4'
H H 0.0000 0.0000 'International Tables Vol C Tables 4.2.6.8 and 6.1.1.4'
N N 0.0061 0.0033 'International Tables Vol C Tables 4.2.6.8 and 6.1.1.4'
Al Al 0.0645 0.0514 'International Tables Vol C Tables 4.2.6.8 and 6.1.1.4'

loop_
_geom_angle_atom_site_label_1
_geom_angle_atom_site_label_2
_geom_angle_atom_site_label_3
_geom_angle
N2 Al1 C21 119.66(9)
N2 Al1 C11 128.05(9)
C21 Al1 C11 112.29(10)
N2 Al1 N3 77.19(7)
C21 Al1 N3 97.90(9)
C11 Al1 N3 96.68(9)
N2 Al1 N1 76.88(7)
C21 Al1 N1 97.56(9)
C11 Al1 N1 96.76(9)
N3 Al1 N1 153.88(8)
C31 N1 C35 118.70(19)
C31 N1 Al1 125.69(16)
C35 N1 Al1 115.61(14)
C45 N2 C41 117.58(18)
C45 N2 Al1 121.12(14)
C41 N2 Al1 121.20(14)
C51 N3 C55 118.31(19)
C51 N3 Al1 126.29(15)
C55 N3 Al1 115.40(14)
C12 C11 Al1 121.53(16)
C12 C11 H11A 106.9
Al1 C11 H11A 106.9
C12 C11 H11B 106.9
Al1 C11 H11B 106.9
H11A C11 H11B 106.7
C13 C12 C11 111.5(2)
C13 C12 C14 110.3(2)
C11 C12 C14 112.8(2)
C13 C12 H12A 107.3
C11 C12 H12A 107.3
C14 C12 H12A 107.3
C12 C13 H13A 109.5
C12 C13 H13B 109.5
H13A C13 H13B 109.5
C12 C13 H13C 109.5
H13A C13 H13C 109.5
H13B C13 H13C 109.5
C12 C14 H14A 109.5
C12 C14 H14B 109.5
H14A C14 H14B 109.5
C12 C14 H14C 109.5
H14A C14 H14C 109.5
H14B C14 H14C 109.5
C22 C21 Al1 121.31(16)
C22 C21 H21A 107.0
Al1 C21 H21A 107.0
C22 C21 H21B 107.0
Al1 C21 H21B 107.0
H21A C21 H21B 106.7
C24 C22 C21 111.9(2)
C24 C22 C23 109.9(2)
C21 C22 C23 112.5(2)
C24 C22 H22A 107.4
C21 C22 H22A 107.4
C23 C22 H22A 107.4
C22 C23 H23A 109.5
C22 C23 H23B 109.5
H23A C23 H23B 109.5
C22 C23 H23C 109.5
H23A C23 H23C 109.5
H23B C23 H23C 109.5
C22 C24 H24A 109.5
C22 C24 H24B 109.5
H24A C24 H24B 109.5
C22 C24 H24C 109.5
H24A C24 H24C 109.5
H24B C24 H24C 109.5
N1 C31 C32 122.8(2)
N1 C31 H31A 118.6
C32 C31 H31A 118.6
C31 C32 C33 118.6(2)
C31 C32 H32A 120.7
C33 C32 H32A 120.7
C34 C33 C32 119.5(2)
C34 C33 H33A 120.2
C32 C33 H33A 120.2
C33 C34 C35 119.4(2)
C33 C34 H34A 120.3
C35 C34 H34A 120.3
N1 C35 C34 121.0(2)
N1 C35 C41 113.36(19)
C34 C35 C41 125.6(2)
N2 C41 C42 122.1(2)
N2 C41 C35 112.72(18)
C42 C41 C35 125.2(2)
C41 C42 C43 121.0(2)
C41 C42 H42A 119.5
C43 C42 H42A 119.5
C44 C43 C42 115.97(19)
C44 C43 C61 122.1(2)
C42 C43 C61 121.9(2)
C45 C44 C43 121.3(2)
C45 C44 H44A 119.3
C43 C44 H44A 119.3
N2 C45 C44 122.06(19)
N2 C45 C55 112.90(18)
C44 C45 C55 125.0(2)
N3 C51 C52 123.1(2)
N3 C51 H51A 118.5
C52 C51 H51A 118.5
C51 C52 C53 119.0(2)
C51 C52 H52A 120.5
C53 C52 H52A 120.5
C54 C53 C52 119.0(2)
C54 C53 H53A 120.5
C52 C53 H53A 120.5
C53 C54 C55 119.6(2)
C53 C54 H54A 120.2
C55 C54 H54A 120.2
N3 C55 C54 121.0(2)
N3 C55 C45 113.33(18)
C54 C55 C45 125.7(2)
C66 C61 C62 116.6(2)
C66 C61 C43 121.6(2)
C62 C61 C43 121.8(2)
C63 C62 C61 121.2(2)
C63 C62 H62A 119.4
C61 C62 H62A 119.4
C64 C63 C62 120.6(2)
C64 C63 H63A 119.7
C62 C63 H63A 119.7
C65 C64 C63 119.3(2)
C65 C64 H64A 120.4
C63 C64 H64A 120.4
C64 C65 C66 120.3(2)
C64 C65 H65A 119.8
C66 C65 H65A 119.8
C65 C66 C61 122.1(2)
C65 C66 H66A 119.0
C61 C66 H66A 119.0

loop_
_geom_bond_atom_site_label_1
_geom_bond_atom_site_label_2
_geom_bond_distance
Al1 N2 1.9407(18)
Al1 C21 1.994(2)
Al1 C11 1.995(2)
Al1 N3 2.1071(19)
Al1 N1 2.1163(19)
N1 C31 1.347(3)
N1 C35 1.355(3)
N2 C45 1.377(3)
N2 C41 1.377(3)
N3 C51 1.344(3)
N3 C55 1.367(3)
C11 C12 1.526(3)
C11 H11A 0.9900
C11 H11B 0.9900
C12 C13 1.517(3)
C12 C14 1.529(3)
C12 H12A 1.0000
C13 H13A 0.9800
C13 H13B 0.9800
C13 H13C 0.9800
C14 H14A 0.9800
C14 H14B 0.9800
C14 H14C 0.9800
C21 C22 1.531(3)
C21 H21A 0.9900
C21 H21B 0.9900
C22 C24 1.528(3)
C22 C23 1.531(3)
C22 H22A 1.0000
C23 H23A 0.9800
C23 H23B 0.9800
C23 H23C 0.9800
C24 H24A 0.9800
C24 H24B 0.9800
C24 H24C 0.9800
C31 C32 1.370(3)
C31 H31A 0.9500
C32 C33 1.386(3)
C32 H32A 0.9500
C33 C34 1.375(3)
C33 H33A 0.9500
C34 C35 1.391(3)
C34 H34A 0.9500
C35 C41 1.456(3)
C41 C42 1.381(3)
C42 C43 1.421(3)
C42 H42A 0.9500
C43 C44 1.406(3)
C43 C61 1.472(3)
C44 C45 1.384(3)
C44 H44A 0.9500
C45 C55 1.451(3)
C51 C52 1.369(3)
C51 H51A 0.9500
C52 C53 1.393(3)
C52 H52A 0.9500
C53 C54 1.375(3)
C53 H53A 0.9500
C54 C55 1.396(3)
C54 H54A 0.9500
C61 C66 1.393(3)
C61 C62 1.404(3)
C62 C63 1.385(3)
C62 H62A 0.9500
C63 C64 1.381(4)
C63 H63A 0.9500
C64 C65 1.374(3)
C64 H64A 0.9500
C65 C66 1.382(3)
C65 H65A 0.9500
C66 H66A 0.9500

loop_
_geom_torsion_atom_site_label_1
_geom_torsion_atom_site_label_2
_geom_torsion_atom_site_label_3
_geom_torsion_atom_site_label_4
_geom_torsion
Al1 C11 C12 C13 -57.1(3)
Al1 C11 C12 C14 178.14(17)
Al1 C21 C22 C24 59.7(3)
Al1 C21 C22 C23 -175.98(18)
C35 N1 C31 C32 0.1(3)
Al1 N1 C31 C32 -179.42(18)
N1 C31 C32 C33 -0.2(4)
C31 C32 C33 C34 0.2(4)
C32 C33 C34 C35 0.1(4)
C31 N1 C35 C34 0.2(3)
Al1 N1 C35 C34 179.72(16)
C31 N1 C35 C41 -178.36(19)
Al1 N1 C35 C41 1.2(2)
C33 C34 C35 N1 -0.3(3)
C33 C34 C35 C41 178.1(2)
C45 N2 C41 C42 -1.1(3)
Al1 N2 C41 C42 175.25(17)
C45 N2 C41 C35 178.51(18)
Al1 N2 C41 C35 -5.2(2)
N1 C35 C41 N2 2.2(3)
C34 C35 C41 N2 -176.2(2)
N1 C35 C41 C42 -178.2(2)
C34 C35 C41 C42 3.3(4)
N2 C41 C42 C43 1.7(3)
C35 C41 C42 C43 -177.8(2)
C41 C42 C43 C44 -1.0(3)
C41 C42 C43 C61 177.6(2)
C42 C43 C44 C45 -0.1(3)
C61 C43 C44 C45 -178.7(2)
C41 N2 C45 C44 -0.1(3)
Al1 N2 C45 C44 -176.45(17)
C41 N2 C45 C55 179.45(18)
Al1 N2 C45 C55 3.1(2)
C43 C44 C45 N2 0.7(3)
C43 C44 C45 C55 -178.8(2)
C55 N3 C51 C52 -0.3(3)
Al1 N3 C51 C52 179.98(17)
N3 C51 C52 C53 0.1(4)
C51 C52 C53 C54 0.1(4)
C52 C53 C54 C55 -0.3(4)
C51 N3 C55 C54 0.1(3)
Al1 N3 C55 C54 179.90(16)
C51 N3 C55 C45 180.00(19)
Al1 N3 C55 C45 -0.2(2)
C53 C54 C55 N3 0.1(3)
C53 C54 C55 C45 -179.7(2)
N2 C45 C55 N3 -1.7(3)
C44 C45 C55 N3 177.9(2)
N2 C45 C55 C54 178.2(2)
C44 C45 C55 C54 -2.2(4)
C44 C43 C61 C66 169.4(2)
C42 C43 C61 C66 -9.0(3)
C44 C43 C61 C62 -9.9(3)
C42 C43 C61 C62 171.6(2)
C66 C61 C62 C63 -0.8(3)
C43 C61 C62 C63 178.5(2)
C61 C62 C63 C64 -0.3(4)
C62 C63 C64 C65 0.9(4)
C63 C64 C65 C66 -0.2(4)
C64 C65 C66 C61 -1.0(4)
C62 C61 C66 C65 1.5(4)
C43 C61 C66 C65 -177.9(2)
